data_2236389
loop_
_publ_author_name
'Meng, Fan-Jin'
'Jia, Heng-Qing'
'Hu, Ning-Hai'
'Zhou, Hua'

_publ_section_title
;
 Poly[di-\m~3~-hydroxy[\m~4~-5-(4-carboxyphenyl)pyridine-2-carboxylato-\k^5^<i>N</i>,<i>O</i>^2^:<i>O</i>^2'^:<i>O</i>^4^:<i>O</i>^4'^]dicadmium]
;
_journal_coeditor_code IS5190
_journal_issue 11
_journal_name_full 'Acta Crystallographica Section E'
_journal_page_first m1364
_journal_paper_doi 10.1107/S1600536812042444
_journal_volume 68
_journal_year 2012
_chemical_formula_iupac '[Cd2 (C13 H7 N O4) (O H)2]'
_chemical_formula_moiety 'C13 H9 Cd2 N O6'
_chemical_formula_sum 'C13 H9 Cd2 N O6'
_chemical_formula_weight 500.03
_chemical_name_systematic
;
Poly[di-\m~3~-hydroxy[\m~4~-5-(4-carboxyphenyl)pyridine-2-carboxylato-
\k^5^<i>N</i>,<i>O</i>^2^:<i>O</i>^2'^:<i>O</i>^4^:<i>O</i>^4'^]dicadmium]
;
_space_group_IT_number 14
_symmetry_cell_setting monoclinic
_symmetry_space_group_name_Hall '-P 2ybc'
_symmetry_space_group_name_H-M 'P 1 21/c 1'
_atom_sites_solution_hydrogens geom
_atom_sites_solution_primary direct
_atom_sites_solution_secondary difmap
_audit_creation_method SHELXL-97
_cell_angle_alpha 90.00
_cell_angle_beta 102.114(2)
_cell_angle_gamma 90.00
_cell_formula_units_Z 4
_cell_length_a 15.4316(17)
_cell_length_b 3.8261(4)
_cell_length_c 21.586(2)
_cell_measurement_reflns_used 2448
_cell_measurement_temperature 293(2)
_cell_measurement_theta_max 26.03
_cell_measurement_theta_min 2.11
_cell_volume 1246.1(2)
_computing_cell_refinement 'SAINT (Bruker, 2007)'
_computing_data_collection 'SMART (Bruker, 2007)'
_computing_data_reduction 'SAINT (Bruker, 2007)'
_computing_molecular_graphics 'SHELXTL (Sheldrick, 2008)'
_computing_publication_material 'SHELXTL (Sheldrick, 2008)'
_computing_structure_refinement 'SHELXL97 (Sheldrick, 2008)'
_computing_structure_solution 'SHELXS97 (Sheldrick, 2008)'
_diffrn_ambient_temperature 293(2)
_diffrn_measured_fraction_theta_full 0.991
_diffrn_measured_fraction_theta_max 0.991
_diffrn_measurement_device_type 'Bruker APEX CCD'
_diffrn_measurement_method '\f and \w scans'
_diffrn_radiation_monochromator graphite
_diffrn_radiation_source 'fine-focus sealed tube'
_diffrn_radiation_type MoK\a
_diffrn_radiation_wavelength 0.71073
_diffrn_reflns_av_R_equivalents 0.0520
_diffrn_reflns_av_sigmaI/netI 0.0457
_diffrn_reflns_limit_h_max 14
_diffrn_reflns_limit_h_min -19
_diffrn_reflns_limit_k_max 4
_diffrn_reflns_limit_k_min -3
_diffrn_reflns_limit_l_max 26
_diffrn_reflns_limit_l_min -26
_diffrn_reflns_number 6277
_diffrn_reflns_theta_full 26.03
_diffrn_reflns_theta_max 26.03
_diffrn_reflns_theta_min 2.11
_exptl_absorpt_coefficient_mu 3.444
_exptl_absorpt_correction_T_max 0.6442
_exptl_absorpt_correction_T_min 0.4565
_exptl_absorpt_correction_type multi-scan
_exptl_absorpt_process_details '(SADABS; Bruker, 2001)'
_exptl_crystal_colour colourless
_exptl_crystal_density_diffrn 2.665
_exptl_crystal_density_method 'not measured'
_exptl_crystal_description block
_exptl_crystal_F_000 952
_exptl_crystal_size_max 0.27
_exptl_crystal_size_mid 0.21
_exptl_crystal_size_min 0.14
_refine_diff_density_max 1.817
_refine_diff_density_min -1.355
_refine_ls_extinction_method none
_refine_ls_goodness_of_fit_ref 1.042
_refine_ls_hydrogen_treatment mixed
_refine_ls_matrix_type full
_refine_ls_number_parameters 205
_refine_ls_number_reflns 2448
_refine_ls_number_restraints 2
_refine_ls_restrained_S_all 1.042
_refine_ls_R_factor_all 0.0450
_refine_ls_R_factor_gt 0.0367
_refine_ls_shift/su_max 0.001
_refine_ls_shift/su_mean 0.000
_refine_ls_structure_factor_coef Fsqd
_refine_ls_weighting_details 'calc w=1/[\s^2^(Fo^2^)+(0.0384P)^2^+3.8222P] where P=(Fo^2^+2Fc^2^)/3'
_refine_ls_weighting_scheme calc
_refine_ls_wR_factor_gt 0.0826
_refine_ls_wR_factor_ref 0.0866
_reflns_number_gt 2109
_reflns_number_total 2448
_reflns_threshold_expression I>2\s(I)
_cod_data_source_file is5190.cif
_cod_data_source_block I
_cod_original_sg_symbol_H-M 'P 21/c'
_cod_database_code 2236389
_cod_database_fobs_code 2236389

loop_
_symmetry_equiv_pos_as_xyz
'x, y, z'
'-x, y+1/2, -z+1/2'
'-x, -y, -z'
'x, -y-1/2, z-1/2'

loop_
_atom_site_type_symbol
_atom_site_label
_atom_site_fract_x
_atom_site_fract_y
_atom_site_fract_z
_atom_site_U_iso_or_equiv
_atom_site_adp_type
_atom_site_calc_flag
_atom_site_refinement_flags
_atom_site_occupancy
_atom_site_symmetry_multiplicity
Cd Cd1 0.54015(3) 0.60259(12) 0.317372(18) 0.02773(14) Uani d . 1 1
Cd Cd2 0.63702(3) 1.00568(11) 0.464037(18) 0.02162(14) Uani d . 1 1
C C1 0.6046(4) 1.0297(15) 0.6045(3) 0.0230(12) Uani d . 1 1
C C2 0.6959(3) 0.8660(15) 0.6131(3) 0.0197(11) Uani d . 1 1
C C3 0.7430(3) 0.7675(16) 0.6720(3) 0.0226(12) Uani d . 1 1
H H3 0.7181 0.7837 0.7075 0.027 Uiso calc R 1 1
C C4 0.8292(4) 0.6427(16) 0.6769(3) 0.0251(13) Uani d . 1 1
H H4 0.8629 0.5804 0.7163 0.030 Uiso calc R 1 1
C C5 0.8646(3) 0.6115(14) 0.6239(3) 0.0185(11) Uani d . 1 1
C C6 0.8105(3) 0.7034(16) 0.5659(3) 0.0231(12) Uani d . 1 1
H H6 0.8327 0.6758 0.5293 0.028 Uiso calc R 1 1
C C7 0.9584(3) 0.5045(14) 0.6255(3) 0.0185(11) Uani d . 1 1
C C8 1.0268(3) 0.6001(15) 0.6757(2) 0.0216(12) Uani d . 1 1
H H8 1.0139 0.7186 0.7103 0.026 Uiso calc R 1 1
C C9 1.1138(3) 0.5190(15) 0.6742(3) 0.0216(12) Uani d . 1 1
H H9 1.1589 0.5883 0.7076 0.026 Uiso calc R 1 1
C C10 1.1350(3) 0.3358(15) 0.6238(3) 0.0216(12) Uani d . 1 1
C C11 1.2310(4) 0.2519(16) 0.6218(3) 0.0241(12) Uani d . 1 1
C C12 1.0658(3) 0.2371(15) 0.5748(2) 0.0224(12) Uani d . 1 1
H H12 1.0782 0.1098 0.5410 0.027 Uiso calc R 1 1
C C13 0.9795(4) 0.3229(16) 0.5751(3) 0.0238(13) Uani d . 1 1
H H13 0.9347 0.2583 0.5412 0.029 Uiso calc R 1 1
N N1 0.7283(3) 0.8293(13) 0.5604(2) 0.0224(10) Uani d . 1 1
O O1 0.5713(3) 1.1503(12) 0.55044(18) 0.0330(10) Uani d . 1 1
O O2 0.5712(3) 1.0362(13) 0.6518(2) 0.0408(12) Uani d . 1 1
O O3 1.2893(3) 0.3539(12) 0.66625(19) 0.0342(10) Uani d . 1 1
O O4 1.2417(3) 0.0784(12) 0.57409(19) 0.0324(10) Uani d . 1 1
O O5 0.5786(2) 0.5013(10) 0.42462(18) 0.0197(8) Uani d D 1 1
H H5A 0.5284(17) 0.528(16) 0.430(3) 0.030 Uiso d D 1 1
O O6 0.5682(2) 1.1069(11) 0.27639(19) 0.0238(8) Uani d D 1 1
H H6A 0.6206(13) 1.093(18) 0.275(3) 0.036 Uiso d D 1 1

loop_
_atom_site_aniso_label
_atom_site_aniso_U_11
_atom_site_aniso_U_22
_atom_site_aniso_U_33
_atom_site_aniso_U_12
_atom_site_aniso_U_13
_atom_site_aniso_U_23
Cd1 0.0398(3) 0.0251(3) 0.0162(2) 0.00757(19) 0.00127(18) -0.00045(18)
Cd2 0.0247(2) 0.0217(2) 0.0182(2) 0.00551(16) 0.00379(16) -0.00076(16)
C1 0.020(3) 0.025(3) 0.025(3) 0.006(2) 0.006(2) -0.001(2)
C2 0.017(3) 0.021(3) 0.023(3) -0.001(2) 0.008(2) -0.002(2)
C3 0.021(3) 0.031(3) 0.018(3) 0.003(2) 0.009(2) 0.003(2)
C4 0.025(3) 0.029(3) 0.020(3) 0.005(2) 0.002(2) 0.000(3)
C5 0.016(3) 0.016(3) 0.024(3) -0.001(2) 0.005(2) 0.000(2)
C6 0.019(3) 0.033(3) 0.018(3) 0.004(2) 0.005(2) 0.000(3)
C7 0.014(2) 0.022(3) 0.021(3) -0.001(2) 0.007(2) 0.000(2)
C8 0.022(3) 0.030(3) 0.015(2) 0.001(2) 0.007(2) 0.000(2)
C9 0.018(3) 0.027(3) 0.019(3) 0.003(2) 0.001(2) 0.004(2)
C10 0.020(3) 0.021(3) 0.026(3) 0.001(2) 0.010(2) 0.007(2)
C11 0.023(3) 0.027(3) 0.024(3) 0.003(2) 0.008(2) 0.008(3)
C12 0.023(3) 0.029(3) 0.018(3) 0.001(2) 0.008(2) -0.006(3)
C13 0.020(3) 0.028(3) 0.022(3) -0.001(2) -0.001(2) 0.001(2)
N1 0.018(2) 0.028(3) 0.022(2) 0.0040(19) 0.0048(19) -0.002(2)
O1 0.027(2) 0.053(3) 0.020(2) 0.022(2) 0.0073(17) 0.008(2)
O2 0.035(2) 0.064(3) 0.027(2) 0.025(2) 0.015(2) 0.010(2)
O3 0.022(2) 0.049(3) 0.031(2) 0.006(2) 0.0018(18) -0.003(2)
O4 0.028(2) 0.046(3) 0.026(2) 0.006(2) 0.0105(18) -0.004(2)
O5 0.0139(17) 0.025(2) 0.0215(19) 0.0029(15) 0.0058(15) 0.0022(16)
O6 0.0217(19) 0.023(2) 0.028(2) 0.0027(17) 0.0088(17) -0.0046(18)

loop_
_atom_type_symbol
_atom_type_description
_atom_type_scat_dispersion_real
_atom_type_scat_dispersion_imag
_atom_type_scat_source
C C 0.0033 0.0016 'International Tables Vol C Tables 4.2.6.8 and 6.1.1.4'
H H 0.0000 0.0000 'International Tables Vol C Tables 4.2.6.8 and 6.1.1.4'
N N 0.0061 0.0033 'International Tables Vol C Tables 4.2.6.8 and 6.1.1.4'
O O 0.0106 0.0060 'International Tables Vol C Tables 4.2.6.8 and 6.1.1.4'
Cd Cd -0.8075 1.2024 'International Tables Vol C Tables 4.2.6.8 and 6.1.1.4'

loop_
_geom_angle_atom_site_label_1
_geom_angle_atom_site_label_2
_geom_angle_atom_site_label_3
_geom_angle_site_symmetry_1
_geom_angle_site_symmetry_3
_geom_angle
O6 Cd1 O6 1_545 . 121.88(18)
O6 Cd1 O5 1_545 . 103.38(14)
O6 Cd1 O5 . . 121.41(14)
O6 Cd1 O6 1_545 2_645 79.70(13)
O6 Cd1 O6 . 2_645 79.12(13)
O5 Cd1 O6 . 2_645 149.21(13)
O6 Cd1 O2 1_545 3_676 145.94(16)
O6 Cd1 O2 . 3_676 79.60(15)
O5 Cd1 O2 . 3_676 82.34(13)
O6 Cd1 O2 2_645 3_676 79.22(14)
O6 Cd1 O3 1_545 3_766 80.11(14)
O6 Cd1 O3 . 3_766 73.66(14)
O5 Cd1 O3 . 3_766 80.39(13)
O6 Cd1 O3 2_645 3_766 129.78(13)
O2 Cd1 O3 3_676 3_766 133.69(16)
O5 Cd2 O4 1_565 3_766 106.95(15)
O5 Cd2 O5 1_565 . 120.10(16)
O4 Cd2 O5 3_766 . 92.19(15)
O5 Cd2 N1 1_565 . 135.39(16)
O4 Cd2 N1 3_766 . 83.77(15)
O5 Cd2 N1 . . 102.06(15)
O5 Cd2 O1 1_565 . 83.94(14)
O4 Cd2 O1 3_766 . 149.23(14)
O5 Cd2 O1 . . 107.35(16)
N1 Cd2 O1 . . 69.28(14)
O2 C1 O1 . . 126.7(5)
O2 C1 C2 . . 116.5(5)
O1 C1 C2 . . 116.8(5)
N1 C2 C3 . . 122.3(5)
N1 C2 C1 . . 116.2(5)
C3 C2 C1 . . 121.5(5)
C2 C3 C4 . . 118.3(5)
C2 C3 H3 . . 120.9
C4 C3 H3 . . 120.9
C5 C4 C3 . . 120.4(5)
C5 C4 H4 . . 119.8
C3 C4 H4 . . 119.8
C4 C5 C6 . . 117.2(5)
C4 C5 C7 . . 123.8(5)
C6 C5 C7 . . 118.8(5)
N1 C6 C5 . . 123.1(5)
N1 C6 H6 . . 118.4
C5 C6 H6 . . 118.4
C13 C7 C8 . . 118.5(5)
C13 C7 C5 . . 120.3(5)
C8 C7 C5 . . 121.1(5)
C9 C8 C7 . . 120.2(5)
C9 C8 H8 . . 119.9
C7 C8 H8 . . 119.9
C8 C9 C10 . . 121.3(5)
C8 C9 H9 . . 119.4
C10 C9 H9 . . 119.4
C12 C10 C9 . . 117.6(5)
C12 C10 C11 . . 121.2(5)
C9 C10 C11 . . 121.2(5)
O3 C11 O4 . . 127.0(5)
O3 C11 C10 . . 117.7(5)
O4 C11 C10 . . 115.3(5)
C13 C12 C10 . . 121.5(5)
C13 C12 H12 . . 119.2
C10 C12 H12 . . 119.2
C12 C13 C7 . . 120.8(5)
C12 C13 H13 . . 119.6
C7 C13 H13 . . 119.6
C6 N1 C2 . . 118.5(5)
C6 N1 Cd2 . . 124.1(4)
C2 N1 Cd2 . . 117.3(3)
C1 O1 Cd2 . . 119.1(3)
C1 O2 Cd1 . 3_676 133.3(4)
C11 O3 Cd1 . 3_766 133.0(4)
C11 O4 Cd2 . 3_766 129.9(4)
Cd2 O5 Cd2 1_545 . 120.10(16)
Cd2 O5 Cd1 1_545 . 122.32(17)
Cd2 O5 Cd1 . . 103.73(15)
Cd2 O5 H5A 1_545 . 112(5)
Cd2 O5 H5A . . 99(5)
Cd1 O5 H5A . . 94(4)
Cd1 O6 Cd1 1_565 . 121.87(18)
Cd1 O6 Cd1 1_565 2_655 101.02(15)
Cd1 O6 Cd1 . 2_655 100.16(15)
Cd1 O6 H6A 1_565 . 111(5)
Cd1 O6 H6A . . 104(5)
Cd1 O6 H6A 2_655 . 120(5)

loop_
_geom_bond_atom_site_label_1
_geom_bond_atom_site_label_2
_geom_bond_site_symmetry_2
_geom_bond_distance
Cd1 O6 1_545 2.174(4)
Cd1 O6 . 2.203(4)
Cd1 O5 . 2.299(4)
Cd1 O6 2_645 2.339(4)
Cd1 O2 3_676 2.405(4)
Cd1 O3 3_766 2.586(4)
Cd2 O5 1_565 2.193(4)
Cd2 O4 3_766 2.221(4)
Cd2 O5 . 2.222(4)
Cd2 N1 . 2.354(4)
Cd2 O1 . 2.368(4)
C1 O2 . 1.237(7)
C1 O1 . 1.261(7)
C1 C2 . 1.517(7)
C2 N1 . 1.342(7)
C2 C3 . 1.377(7)
C3 C4 . 1.396(7)
C3 H3 . 0.9300
C4 C5 . 1.372(8)
C4 H4 . 0.9300
C5 C6 . 1.396(7)
C5 C7 . 1.498(7)
C6 N1 . 1.339(7)
C6 H6 . 0.9300
C7 C13 . 1.384(8)
C7 C8 . 1.393(7)
C8 C9 . 1.385(7)
C8 H8 . 0.9300
C9 C10 . 1.391(8)
C9 H9 . 0.9300
C10 C12 . 1.388(7)
C10 C11 . 1.525(7)
C11 O3 . 1.233(7)
C11 O4 . 1.264(7)
C12 C13 . 1.373(7)
C12 H12 . 0.9300
C13 H13 . 0.9300
O2 Cd1 3_676 2.405(4)
O3 Cd1 3_766 2.586(4)
O4 Cd2 3_766 2.221(4)
O5 Cd2 1_545 2.193(4)
O5 H5A . 0.814(10)
O6 Cd1 1_565 2.174(4)
O6 Cd1 2_655 2.339(4)
O6 H6A . 0.817(10)

loop_
_geom_hbond_atom_site_label_D
_geom_hbond_atom_site_label_H
_geom_hbond_atom_site_label_A
_geom_hbond_site_symmetry_A
_geom_hbond_distance_DH
_geom_hbond_distance_HA
_geom_hbond_distance_DA
_geom_hbond_angle_DHA
O5 H5A O1 3_676 0.81(3) 2.08(4) 2.818(6) 150(6)
O6 H6A O3 3_766 0.82(2) 2.39(4) 2.887(6) 120(6)

loop_
_geom_torsion_atom_site_label_1
_geom_torsion_atom_site_label_2
_geom_torsion_atom_site_label_3
_geom_torsion_atom_site_label_4
_geom_torsion_site_symmetry_1
_geom_torsion_site_symmetry_4
_geom_torsion
O2 C1 C2 N1 . . 173.9(6)
O1 C1 C2 N1 . . -7.3(8)
O2 C1 C2 C3 . . -7.3(8)
O1 C1 C2 C3 . . 171.5(6)
N1 C2 C3 C4 . . 3.5(9)
C1 C2 C3 C4 . . -175.3(5)
C2 C3 C4 C5 . . -1.7(9)
C3 C4 C5 C6 . . -1.1(9)
C3 C4 C5 C7 . . 175.5(5)
C4 C5 C6 N1 . . 2.3(9)
C7 C5 C6 N1 . . -174.4(5)
C4 C5 C7 C13 . . 149.3(6)
C6 C5 C7 C13 . . -34.2(8)
C4 C5 C7 C8 . . -34.0(8)
C6 C5 C7 C8 . . 142.5(6)
C13 C7 C8 C9 . . 1.1(8)
C5 C7 C8 C9 . . -175.6(5)
C7 C8 C9 C10 . . -1.3(9)
C8 C9 C10 C12 . . 0.0(8)
C8 C9 C10 C11 . . 179.0(5)
C12 C10 C11 O3 . . 178.5(6)
C9 C10 C11 O3 . . -0.4(8)
C12 C10 C11 O4 . . -2.4(8)
C9 C10 C11 O4 . . 178.7(5)
C9 C10 C12 C13 . . 1.4(9)
C11 C10 C12 C13 . . -177.6(5)
C10 C12 C13 C7 . . -1.6(9)
C8 C7 C13 C12 . . 0.3(9)
C5 C7 C13 C12 . . 177.1(5)
C5 C6 N1 C2 . . -0.7(9)
C5 C6 N1 Cd2 . . 177.7(4)
C3 C2 N1 C6 . . -2.3(9)
C1 C2 N1 C6 . . 176.5(5)
C3 C2 N1 Cd2 . . 179.2(4)
C1 C2 N1 Cd2 . . -2.0(6)
O5 Cd2 N1 C6 1_565 . -115.5(5)
O4 Cd2 N1 C6 3_766 . -7.7(5)
O5 Cd2 N1 C6 . . 83.3(5)
O1 Cd2 N1 C6 . . -172.6(5)
O5 Cd2 N1 C2 1_565 . 62.9(5)
O4 Cd2 N1 C2 3_766 . 170.8(4)
O5 Cd2 N1 C2 . . -98.3(4)
O1 Cd2 N1 C2 . . 5.9(4)
O2 C1 O1 Cd2 . . -168.3(5)
C2 C1 O1 Cd2 . . 13.0(7)
O5 Cd2 O1 C1 1_565 . -154.0(5)
O4 Cd2 O1 C1 3_766 . -40.8(6)
O5 Cd2 O1 C1 . . 86.3(5)
N1 Cd2 O1 C1 . . -10.4(4)
O1 C1 O2 Cd1 . 3_676 -22.3(10)
C2 C1 O2 Cd1 . 3_676 156.4(4)
O4 C11 O3 Cd1 . 3_766 13.6(10)
C10 C11 O3 Cd1 . 3_766 -167.4(4)
O3 C11 O4 Cd2 . 3_766 -17.1(9)
C10 C11 O4 Cd2 . 3_766 163.9(4)
O5 Cd2 O5 Cd2 1_565 1_545 -179.9920(10)
O4 Cd2 O5 Cd2 3_766 1_545 69.0(2)
N1 Cd2 O5 Cd2 . 1_545 -15.1(2)
O1 Cd2 O5 Cd2 . 1_545 -86.94(19)
O5 Cd2 O5 Cd1 1_565 . 39.0(3)
O4 Cd2 O5 Cd1 3_766 . -72.10(16)
N1 Cd2 O5 Cd1 . . -156.20(15)
O1 Cd2 O5 Cd1 . . 132.00(14)
O6 Cd1 O5 Cd2 1_545 1_545 3.5(2)
O6 Cd1 O5 Cd2 . 1_545 -137.88(18)
O6 Cd1 O5 Cd2 2_645 1_545 95.8(3)
O2 Cd1 O5 Cd2 3_676 1_545 149.3(2)
O3 Cd1 O5 Cd2 3_766 1_545 -73.8(2)
O6 Cd1 O5 Cd2 1_545 . 143.42(15)
O6 Cd1 O5 Cd2 . . 2.1(2)
O6 Cd1 O5 Cd2 2_645 . -124.3(2)
O2 Cd1 O5 Cd2 3_676 . -70.76(17)
O3 Cd1 O5 Cd2 3_766 . 66.10(15)
O6 Cd1 O6 Cd1 1_545 1_565 180.0
O5 Cd1 O6 Cd1 . 1_565 -45.7(2)
O6 Cd1 O6 Cd1 2_645 1_565 109.5(2)
O2 Cd1 O6 Cd1 3_676 1_565 28.6(2)
O3 Cd1 O6 Cd1 3_766 1_565 -113.2(2)
O6 Cd1 O6 Cd1 1_545 2_655 70.1(2)
O5 Cd1 O6 Cd1 . 2_655 -155.55(12)
O6 Cd1 O6 Cd1 2_645 2_655 -0.37(9)
O2 Cd1 O6 Cd1 3_676 2_655 -81.26(15)
O3 Cd1 O6 Cd1 3_766 2_655 136.96(17)
